data_4105634
loop_
_publ_author_name
'Ryan L. Peterson'
'Richard A. Himes'
'Hiroaki Kotani'
'Tomoyoshi Suenobu'
'Li Tian'
'Maxime A. Siegler'
'Edward I. Solomon'
'Shunichi Fukuzumi'
'Kenneth D. Karlin'

_publ_contact_author_address
;
Department of Chemistry
Standford University
Standford, California 94305
,
Department of Material and Life Science
Graduate School of Engineering
Osaka University, and SORST
Japan Science of Technology  Agency (JST)
Suita, Osaka 565-0871, Japan
,
Department of Chemistry
Johns Hopkins University
Baltimore, Maryland 21218
;
_publ_contact_author_email karlin@jhu.edu
_publ_contact_author_name 'Edward I. Solomon, Shunichi Fukuzumi,Kenneth D. Karlin'
_publ_section_title
;
 Cupric Superoxo-Mediated Intermolecular C-H Activation Chemistry
;
_journal_name_full 'Journal of the American Chemical Society'
_journal_page_first 1702
_journal_page_last 1705
_journal_paper_doi 10.1021/ja110466q
_journal_volume 133
_journal_year 2011
_chemical_formula_moiety 'C23 H27 Cu N5 O, C24 B F20'
_chemical_formula_sum 'C47 H27 B Cu F20 N5 O'
_chemical_formula_weight 1132.09
_chemical_name_systematic
; 
 ? 
;
_space_group_IT_number 14
_symmetry_cell_setting monoclinic
_symmetry_space_group_name_Hall '-P 2yn'
_symmetry_space_group_name_H-M 'P 1 21/n 1'
_atom_sites_solution_hydrogens difmap
_atom_sites_solution_primary direct
_atom_sites_solution_secondary difmap
_audit_creation_method SHELXL-97
_cell_angle_alpha 90.00
_cell_angle_beta 97.0785(14)
_cell_angle_gamma 90.00
_cell_formula_units_Z 4
_cell_length_a 13.5975(2)
_cell_length_b 21.6883(3)
_cell_length_c 15.1332(3)
_cell_measurement_reflns_used 17920
_cell_measurement_temperature 110(2)
_cell_measurement_theta_max 26.31
_cell_measurement_theta_min 1.64
_cell_volume 4428.87(13)
_computing_cell_refinement
;
CrysAlisPro, Oxford Diffraction Ltd.,
Version 1.171.33.55 (release 05-01-2010 CrysAlis171 .NET)
(compiled Jan  5 2010,16:28:46)
;
_computing_data_collection
;
CrysAlisPro, Oxford Diffraction Ltd.,
Version 1.171.33.55 (release 05-01-2010 CrysAlis171 .NET)
(compiled Jan  5 2010,16:28:46)
;
_computing_data_reduction
;
CrysAlisPro, Oxford Diffraction Ltd.,
Version 1.171.33.55 (release 05-01-2010 CrysAlis171 .NET)
(compiled Jan  5 2010,16:28:46)
;
_computing_molecular_graphics 'SHELXTL v6.10 (Sheldrick, 2008)'
_computing_publication_material 'SHELXTL v6.10 (Sheldrick, 2008)'
_computing_structure_refinement 'SHELXL-97 (Sheldrick, 2008)'
_computing_structure_solution 'SHELXS-97 (Sheldrick, 2008)'
_diffrn_ambient_temperature 110(2)
_diffrn_detector_area_resol_mean 15.9890
_diffrn_measured_fraction_theta_full 1.000
_diffrn_measured_fraction_theta_max 1.000
_diffrn_measurement_device_type 'Goniometer KM4/Xcalibur, detector: Sapphire3'
_diffrn_measurement_method '\w scans'
_diffrn_radiation_monochromator graphite
_diffrn_radiation_source 'Enhance (Mo) X-ray Source'
_diffrn_radiation_type MoK\a
_diffrn_radiation_wavelength 0.71073
_diffrn_reflns_av_R_equivalents 0.0531
_diffrn_reflns_av_sigmaI/netI 0.0500
_diffrn_reflns_limit_h_max 16
_diffrn_reflns_limit_h_min -16
_diffrn_reflns_limit_k_max 26
_diffrn_reflns_limit_k_min -26
_diffrn_reflns_limit_l_max 17
_diffrn_reflns_limit_l_min -18
_diffrn_reflns_number 36246
_diffrn_reflns_theta_full 26.00
_diffrn_reflns_theta_max 26.00
_diffrn_reflns_theta_min 1.78
_exptl_absorpt_coefficient_mu 0.624
_exptl_absorpt_correction_T_max 0.982
_exptl_absorpt_correction_T_min 0.820
_exptl_absorpt_correction_type analytical
_exptl_absorpt_process_details
;
CrysAlisPro, Oxford Diffraction Ltd.,
Version 1.171.33.55 (release 05-01-2010 CrysAlis171 .NET)
(compiled Jan  5 2010,16:28:46)
Analytical numeric absorption correction using a multifaceted crystal
            model based on expressions derived by R.C. Clark & J.S. Reid.
(Clark, R. C. & Reid, J. S. (1995). Acta Cryst. A51, 887-897)
;
_exptl_crystal_colour orange
_exptl_crystal_density_diffrn 1.698
_exptl_crystal_description plate
_exptl_crystal_F_000 2264
_exptl_crystal_size_max 0.40
_exptl_crystal_size_mid 0.35
_exptl_crystal_size_min 0.03
_refine_diff_density_max 0.881
_refine_diff_density_min -0.756
_refine_diff_density_rms 0.066
_refine_ls_extinction_method none
_refine_ls_goodness_of_fit_ref 0.985
_refine_ls_hydrogen_treatment mixed
_refine_ls_matrix_type full
_refine_ls_number_parameters 683
_refine_ls_number_reflns 8717
_refine_ls_number_restraints 1
_refine_ls_restrained_S_all 0.985
_refine_ls_R_factor_all 0.0572
_refine_ls_R_factor_gt 0.0368
_refine_ls_shift/su_max 0.001
_refine_ls_shift/su_mean 0.000
_refine_ls_structure_factor_coef Fsqd
_refine_ls_weighting_details 'calc w=1/[\s^2^(Fo^2^)+(0.0571P)^2^+0.0000P] where P=(Fo^2^+2Fc^2^)/3'
_refine_ls_weighting_scheme calc
_refine_ls_wR_factor_gt 0.0917
_refine_ls_wR_factor_ref 0.0964
_reflns_number_gt 6351
_reflns_number_total 8717
_reflns_threshold_expression I>2\s(I)
_cod_data_source_file ja110466q_si_001.cif
_cod_data_source_block '[LCu(I)]BARF'
_cod_original_sg_symbol_H-M 'P 21/n'
_cod_database_code 4105634

loop_
_symmetry_equiv_pos_as_xyz
'x, y, z'
'-x+1/2, y+1/2, -z+1/2'
'-x, -y, -z'
'x-1/2, -y-1/2, z-1/2'

loop_
_atom_site_label
_atom_site_type_symbol
_atom_site_fract_x
_atom_site_fract_y
_atom_site_fract_z
_atom_site_U_iso_or_equiv
_atom_site_adp_type
_atom_site_occupancy
_atom_site_symmetry_multiplicity
_atom_site_calc_flag
_atom_site_refinement_flags
Cu1 Cu 0.68978(2) -0.000610(13) 0.347802(19) 0.02072(9) Uani 1 1 d .
C1 C 0.71763(17) -0.13779(10) 0.36069(16) 0.0202(5) Uani 1 1 d .
H1 H 0.7617 -0.1294 0.4130 0.024 Uiso 1 1 calc R
C2 C 0.69471(18) -0.19846(11) 0.33918(17) 0.0253(6) Uani 1 1 d .
H2 H 0.7225 -0.2310 0.3762 0.030 Uiso 1 1 calc R
C3 C 0.63110(19) -0.21095(11) 0.26340(17) 0.0265(6) Uani 1 1 d .
H3 H 0.6137 -0.2522 0.2474 0.032 Uiso 1 1 calc R
C4 C 0.59294(17) -0.16215(11) 0.21093(16) 0.0210(5) Uani 1 1 d .
H4 H 0.5489 -0.1695 0.1582 0.025 Uiso 1 1 calc R
C5 C 0.61955(17) -0.10269(10) 0.23600(15) 0.0180(5) Uani 1 1 d .
C6 C 0.58593(18) -0.04766(11) 0.17779(16) 0.0216(5) Uani 1 1 d .
H6A H 0.6376 -0.0375 0.1395 0.026 Uiso 1 1 calc R
H6B H 0.5246 -0.0586 0.1386 0.026 Uiso 1 1 calc R
C7 C 0.58501(17) 0.06519(11) 0.18997(17) 0.0224(6) Uani 1 1 d .
H7A H 0.5489 0.0979 0.2184 0.027 Uiso 1 1 calc R
H7B H 0.5587 0.0638 0.1260 0.027 Uiso 1 1 calc R
C8 C 0.69470(17) 0.08136(10) 0.19916(16) 0.0206(5) Uani 1 1 d .
C9 C 0.73337(19) 0.11586(11) 0.13485(17) 0.0258(6) Uani 1 1 d .
H9 H 0.6922 0.1281 0.0825 0.031 Uiso 1 1 calc R
C10 C 0.8321(2) 0.13238(12) 0.14702(19) 0.0318(7) Uani 1 1 d .
H10 H 0.8602 0.1556 0.1031 0.038 Uiso 1 1 calc R
C11 C 0.88903(19) 0.11438(12) 0.22459(19) 0.0305(6) Uani 1 1 d .
H11 H 0.9570 0.1256 0.2355 0.037 Uiso 1 1 calc R
C12 C 0.84594(18) 0.07996(11) 0.28590(18) 0.0282(6) Uani 1 1 d .
H12 H 0.8857 0.0680 0.3392 0.034 Uiso 1 1 calc R
C13 C 0.47572(16) 0.00344(10) 0.27277(15) 0.0185(5) Uani 1 1 d .
H13A H 0.4612 -0.0399 0.2871 0.022 Uiso 1 1 calc R
H13B H 0.4199 0.0191 0.2306 0.022 Uiso 1 1 calc R
C14 C 0.48493(16) 0.04161(10) 0.35709(15) 0.0155(5) Uani 1 1 d .
C15 C 0.40823(17) 0.07808(10) 0.37831(16) 0.0192(5) Uani 1 1 d .
H15 H 0.3485 0.0812 0.3388 0.023 Uiso 1 1 calc R
C16 C 0.41950(18) 0.11023(11) 0.45824(16) 0.0225(5) Uani 1 1 d .
H16 H 0.3675 0.1354 0.4744 0.027 Uiso 1 1 calc R
C17 C 0.50739(17) 0.10499(10) 0.51380(16) 0.0209(5) Uani 1 1 d .
H17 H 0.5170 0.1264 0.5689 0.025 Uiso 1 1 calc R
C18 C 0.58183(16) 0.06754(10) 0.48721(15) 0.0175(5) Uani 1 1 d .
C19 C 0.75389(17) 0.02659(10) 0.53951(16) 0.0187(5) Uani 1 1 d .
C20 C 0.84436(17) 0.04218(11) 0.60591(16) 0.0215(5) Uani 1 1 d .
C21 C 0.91910(18) -0.01027(12) 0.60607(19) 0.0294(6) Uani 1 1 d .
H21A H 0.9793 0.0003 0.6457 0.044 Uiso 1 1 calc R
H21B H 0.9357 -0.0166 0.5455 0.044 Uiso 1 1 calc R
H21C H 0.8903 -0.0482 0.6271 0.044 Uiso 1 1 calc R
C22 C 0.8189(2) 0.05040(12) 0.70011(17) 0.0298(6) Uani 1 1 d .
H22A H 0.8798 0.0567 0.7408 0.045 Uiso 1 1 calc R
H22B H 0.7848 0.0134 0.7180 0.045 Uiso 1 1 calc R
H22C H 0.7755 0.0863 0.7023 0.045 Uiso 1 1 calc R
C23 C 0.8886(2) 0.10171(12) 0.57418(18) 0.0323(6) Uani 1 1 d .
H23A H 0.8430 0.1360 0.5806 0.048 Uiso 1 1 calc R
H23B H 0.8988 0.0975 0.5115 0.048 Uiso 1 1 calc R
H23C H 0.9522 0.1099 0.6101 0.048 Uiso 1 1 calc R
N1 N 0.68031(14) -0.09024(9) 0.31093(13) 0.0186(4) Uani 1 1 d .
N2 N 0.56722(14) 0.00597(8) 0.23088(13) 0.0172(4) Uani 1 1 d .
N3 N 0.75019(14) 0.06246(9) 0.27393(14) 0.0224(5) Uani 1 1 d .
N4 N 0.57230(14) 0.03670(8) 0.41077(12) 0.0164(4) Uani 1 1 d .
N5 N 0.67264(15) 0.06443(9) 0.54334(14) 0.0211(5) Uani 1 1 d D
H5 H 0.6813(19) 0.0938(11) 0.5842(16) 0.035(8) Uiso 1 1 d D
O1 O 0.75491(13) -0.01497(7) 0.48597(11) 0.0279(4) Uani 1 1 d .
B1 B 0.20458(18) 0.16854(11) 0.06436(16) 0.0131(5) Uani 1 1 d .
C24 C 0.11615(16) 0.18202(10) -0.01880(15) 0.0146(5) Uani 1 1 d .
C25 C 0.02389(17) 0.20788(10) -0.01469(15) 0.0163(5) Uani 1 1 d .
C26 C -0.04836(17) 0.21367(10) -0.08679(16) 0.0198(5) Uani 1 1 d .
C27 C -0.03096(17) 0.19307(11) -0.16851(16) 0.0222(6) Uani 1 1 d .
C28 C 0.05919(18) 0.16587(11) -0.17709(15) 0.0214(5) Uani 1 1 d .
C29 C 0.12870(16) 0.16089(10) -0.10376(15) 0.0179(5) Uani 1 1 d .
C30 C 0.20967(16) 0.09211(10) 0.06732(14) 0.0134(5) Uani 1 1 d .
C31 C 0.12548(16) 0.05886(10) 0.08041(14) 0.0150(5) Uani 1 1 d .
C32 C 0.11801(17) -0.00438(10) 0.07992(15) 0.0184(5) Uani 1 1 d .
C33 C 0.19964(18) -0.03934(10) 0.06645(15) 0.0201(5) Uani 1 1 d .
C34 C 0.28495(17) -0.00913(10) 0.05198(16) 0.0198(5) Uani 1 1 d .
C35 C 0.28840(16) 0.05427(10) 0.05130(15) 0.0158(5) Uani 1 1 d .
C36 C 0.17983(15) 0.19874(10) 0.16009(15) 0.0125(5) Uani 1 1 d .
C37 C 0.17881(15) 0.16928(9) 0.24075(15) 0.0139(5) Uani 1 1 d .
C38 C 0.16600(16) 0.19849(10) 0.31995(15) 0.0168(5) Uani 1 1 d .
C39 C 0.15048(16) 0.26098(10) 0.32083(15) 0.0166(5) Uani 1 1 d .
C40 C 0.15095(16) 0.29292(10) 0.24256(15) 0.0161(5) Uani 1 1 d .
C41 C 0.16708(16) 0.26225(10) 0.16625(14) 0.0140(5) Uani 1 1 d .
C42 C 0.31277(16) 0.20054(9) 0.05144(15) 0.0136(5) Uani 1 1 d .
C43 C 0.39191(16) 0.19254(9) 0.11764(14) 0.0134(5) Uani 1 1 d .
C44 C 0.48360(16) 0.21980(10) 0.11884(15) 0.0153(5) Uani 1 1 d .
C45 C 0.50122(16) 0.25683(10) 0.04871(15) 0.0161(5) Uani 1 1 d .
C46 C 0.42662(16) 0.26630(10) -0.01937(15) 0.0162(5) Uani 1 1 d .
C47 C 0.33439(16) 0.23969(10) -0.01648(14) 0.0151(5) Uani 1 1 d .
F1 F -0.00333(9) 0.22832(6) 0.06399(8) 0.0207(3) Uani 1 1 d .
F2 F -0.13738(9) 0.23890(6) -0.07600(9) 0.0274(3) Uani 1 1 d .
F3 F -0.10094(10) 0.19806(7) -0.23927(9) 0.0315(4) Uani 1 1 d .
F4 F 0.07760(10) 0.14461(7) -0.25725(9) 0.0322(4) Uani 1 1 d .
F5 F 0.21484(9) 0.13301(6) -0.11659(9) 0.0223(3) Uani 1 1 d .
F6 F 0.04276(9) 0.08990(6) 0.09632(9) 0.0200(3) Uani 1 1 d .
F7 F 0.03304(10) -0.03284(6) 0.09440(9) 0.0258(3) Uani 1 1 d .
F8 F 0.19588(11) -0.10108(6) 0.06879(10) 0.0301(4) Uani 1 1 d .
F9 F 0.36612(10) -0.04235(6) 0.03808(10) 0.0285(3) Uani 1 1 d .
F10 F 0.37579(9) 0.07860(6) 0.03345(9) 0.0213(3) Uani 1 1 d .
F11 F 0.19319(9) 0.10743(5) 0.24802(8) 0.0186(3) Uani 1 1 d .
F12 F 0.16967(10) 0.16589(6) 0.39593(8) 0.0235(3) Uani 1 1 d .
F13 F 0.13705(10) 0.29058(6) 0.39643(9) 0.0247(3) Uani 1 1 d .
F14 F 0.13563(10) 0.35473(6) 0.24104(9) 0.0243(3) Uani 1 1 d .
F15 F 0.16973(9) 0.29784(6) 0.09269(8) 0.0197(3) Uani 1 1 d .
F16 F 0.38025(9) 0.15524(6) 0.18782(8) 0.0174(3) Uani 1 1 d .
F17 F 0.55502(9) 0.21119(6) 0.18746(9) 0.0210(3) Uani 1 1 d .
F18 F 0.58949(9) 0.28473(6) 0.04890(9) 0.0243(3) Uani 1 1 d .
F19 F 0.44280(10) 0.30318(6) -0.08787(9) 0.0232(3) Uani 1 1 d .
F20 F 0.26450(9) 0.25583(6) -0.08379(8) 0.0212(3) Uani 1 1 d .

loop_
_atom_site_aniso_label
_atom_site_aniso_U_11
_atom_site_aniso_U_22
_atom_site_aniso_U_33
_atom_site_aniso_U_23
_atom_site_aniso_U_13
_atom_site_aniso_U_12
Cu1 0.01753(17) 0.01879(15) 0.02382(18) -0.00291(12) -0.00555(12) 0.00192(12)
C1 0.0156(13) 0.0223(12) 0.0223(14) -0.0008(10) 0.0003(10) 0.0014(10)
C2 0.0256(15) 0.0188(12) 0.0307(16) -0.0014(11) 0.0009(11) 0.0038(10)
C3 0.0281(15) 0.0187(12) 0.0330(16) -0.0060(11) 0.0044(12) -0.0030(10)
C4 0.0170(13) 0.0262(13) 0.0200(13) -0.0077(10) 0.0028(10) -0.0008(10)
C5 0.0146(12) 0.0210(12) 0.0189(13) -0.0025(10) 0.0042(10) 0.0011(9)
C6 0.0198(13) 0.0252(13) 0.0188(14) -0.0030(10) -0.0018(10) 0.0005(10)
C7 0.0169(13) 0.0213(13) 0.0286(15) 0.0056(10) 0.0013(10) 0.0025(10)
C8 0.0178(13) 0.0172(12) 0.0273(15) -0.0038(10) 0.0054(10) 0.0025(10)
C9 0.0288(15) 0.0214(13) 0.0281(15) -0.0055(11) 0.0073(11) -0.0020(11)
C10 0.0321(17) 0.0267(14) 0.0397(18) -0.0105(12) 0.0164(13) -0.0070(11)
C11 0.0176(14) 0.0303(14) 0.0459(19) -0.0153(13) 0.0125(12) -0.0060(11)
C12 0.0192(14) 0.0259(14) 0.0383(17) -0.0111(12) -0.0017(11) 0.0041(11)
C13 0.0123(12) 0.0216(12) 0.0201(13) 0.0004(10) -0.0039(9) -0.0013(9)
C14 0.0127(12) 0.0153(11) 0.0178(13) 0.0033(9) -0.0012(9) -0.0024(9)
C15 0.0126(13) 0.0224(12) 0.0219(14) 0.0055(10) -0.0005(10) -0.0004(9)
C16 0.0194(14) 0.0205(12) 0.0283(15) 0.0002(10) 0.0063(11) 0.0031(10)
C17 0.0225(14) 0.0181(12) 0.0223(14) -0.0026(10) 0.0036(11) -0.0016(10)
C18 0.0172(13) 0.0124(11) 0.0218(14) 0.0017(10) -0.0011(10) -0.0028(9)
C19 0.0193(13) 0.0145(11) 0.0217(14) 0.0031(10) 0.0006(10) -0.0006(9)
C20 0.0193(14) 0.0218(12) 0.0215(14) 0.0050(10) -0.0046(10) -0.0013(10)
C21 0.0177(14) 0.0326(15) 0.0356(16) -0.0006(12) -0.0062(11) 0.0048(11)
C22 0.0326(16) 0.0330(15) 0.0222(15) -0.0002(12) -0.0034(11) 0.0011(12)
C23 0.0306(16) 0.0315(15) 0.0323(16) 0.0067(12) -0.0060(12) -0.0123(12)
N1 0.0151(10) 0.0198(10) 0.0203(11) -0.0018(8) 0.0002(8) 0.0023(8)
N2 0.0144(10) 0.0177(10) 0.0195(11) 0.0009(8) 0.0021(8) 0.0006(8)
N3 0.0133(11) 0.0187(10) 0.0346(13) -0.0029(9) 0.0009(9) 0.0018(8)
N4 0.0168(11) 0.0116(9) 0.0196(11) 0.0009(8) -0.0024(8) -0.0018(7)
N5 0.0186(11) 0.0184(11) 0.0251(12) -0.0051(9) -0.0016(9) 0.0007(8)
O1 0.0311(11) 0.0251(9) 0.0246(10) -0.0071(8) -0.0080(8) 0.0100(8)
B1 0.0106(13) 0.0159(12) 0.0123(14) 0.0010(10) -0.0005(10) -0.0012(10)
C24 0.0113(12) 0.0152(11) 0.0170(13) 0.0051(9) 0.0002(9) -0.0030(9)
C25 0.0169(13) 0.0148(11) 0.0171(13) 0.0022(9) 0.0018(9) -0.0015(9)
C26 0.0117(12) 0.0183(12) 0.0282(15) 0.0056(10) -0.0022(10) 0.0003(9)
C27 0.0179(13) 0.0252(13) 0.0209(14) 0.0090(10) -0.0078(10) -0.0069(10)
C28 0.0234(14) 0.0283(13) 0.0119(13) 0.0020(10) -0.0001(10) -0.0051(10)
C29 0.0104(12) 0.0216(12) 0.0216(14) 0.0009(10) 0.0018(10) -0.0014(9)
C30 0.0122(12) 0.0173(11) 0.0097(12) -0.0007(9) -0.0028(9) -0.0003(9)
C31 0.0104(12) 0.0205(12) 0.0138(12) 0.0003(9) 0.0000(9) 0.0029(9)
C32 0.0160(13) 0.0213(12) 0.0175(13) 0.0012(10) 0.0005(9) -0.0075(10)
C33 0.0250(14) 0.0124(11) 0.0213(14) -0.0023(9) -0.0029(10) 0.0001(9)
C34 0.0155(13) 0.0205(12) 0.0220(14) -0.0041(10) -0.0034(10) 0.0061(9)
C35 0.0116(12) 0.0199(12) 0.0152(13) -0.0023(9) -0.0013(9) -0.0034(9)
C36 0.0035(11) 0.0173(11) 0.0161(12) -0.0003(9) -0.0012(8) 0.0000(8)
C37 0.0104(12) 0.0115(11) 0.0192(13) 0.0035(9) -0.0006(9) 0.0001(8)
C38 0.0145(12) 0.0208(12) 0.0147(13) 0.0033(10) 0.0003(9) -0.0010(9)
C39 0.0134(12) 0.0227(12) 0.0136(12) -0.0061(10) 0.0012(9) 0.0010(9)
C40 0.0119(12) 0.0126(11) 0.0235(14) 0.0003(9) 0.0008(9) 0.0012(9)
C41 0.0109(12) 0.0167(11) 0.0144(12) 0.0046(9) 0.0010(9) -0.0015(9)
C42 0.0138(12) 0.0121(10) 0.0151(12) -0.0013(9) 0.0028(9) 0.0020(9)
C43 0.0178(13) 0.0117(10) 0.0111(12) -0.0012(9) 0.0027(9) 0.0012(9)
C44 0.0101(12) 0.0182(11) 0.0168(13) -0.0045(9) -0.0015(9) 0.0011(9)
C45 0.0106(12) 0.0167(11) 0.0217(13) -0.0066(10) 0.0049(9) -0.0037(9)
C46 0.0191(13) 0.0161(11) 0.0143(12) -0.0010(9) 0.0050(9) -0.0022(9)
C47 0.0134(12) 0.0163(11) 0.0149(12) -0.0006(9) -0.0005(9) 0.0017(9)
F1 0.0119(7) 0.0285(8) 0.0215(8) -0.0006(6) 0.0022(5) 0.0037(5)
F2 0.0119(7) 0.0302(8) 0.0380(9) 0.0026(6) -0.0052(6) 0.0046(6)
F3 0.0219(8) 0.0438(9) 0.0244(8) 0.0072(7) -0.0145(6) -0.0040(7)
F4 0.0280(9) 0.0519(10) 0.0155(8) -0.0048(7) -0.0020(6) -0.0043(7)
F5 0.0155(7) 0.0335(8) 0.0183(8) -0.0037(6) 0.0037(6) 0.0015(6)
F6 0.0116(7) 0.0225(7) 0.0265(8) 0.0007(6) 0.0041(5) 0.0008(5)
F7 0.0202(8) 0.0249(8) 0.0318(8) 0.0019(6) 0.0008(6) -0.0093(6)
F8 0.0364(9) 0.0133(7) 0.0396(9) -0.0022(6) -0.0002(7) -0.0026(6)
F9 0.0211(8) 0.0217(7) 0.0415(9) -0.0095(6) -0.0012(6) 0.0068(6)
F10 0.0119(7) 0.0232(7) 0.0292(8) -0.0066(6) 0.0042(6) -0.0011(5)
F11 0.0245(8) 0.0133(6) 0.0174(7) 0.0027(5) 0.0011(6) 0.0022(5)
F12 0.0339(9) 0.0250(7) 0.0118(7) 0.0039(6) 0.0032(6) 0.0033(6)
F13 0.0287(8) 0.0262(7) 0.0200(8) -0.0064(6) 0.0060(6) 0.0032(6)
F14 0.0297(8) 0.0125(7) 0.0318(8) -0.0007(6) 0.0076(6) 0.0024(6)
F15 0.0236(8) 0.0157(7) 0.0201(7) 0.0069(5) 0.0033(6) 0.0021(5)
F16 0.0144(7) 0.0197(7) 0.0174(7) 0.0061(5) -0.0007(5) 0.0004(5)
F17 0.0133(7) 0.0241(7) 0.0233(8) -0.0003(6) -0.0059(6) -0.0009(5)
F18 0.0153(7) 0.0299(8) 0.0281(8) -0.0027(6) 0.0044(6) -0.0103(6)
F19 0.0275(8) 0.0255(7) 0.0173(7) 0.0042(6) 0.0052(6) -0.0089(6)
F20 0.0176(7) 0.0279(7) 0.0168(7) 0.0068(6) -0.0035(5) -0.0025(6)

loop_
_atom_type_symbol
_atom_type_description
_atom_type_scat_dispersion_real
_atom_type_scat_dispersion_imag
_atom_type_scat_source
C C 0.0033 0.0016 'International Tables Vol C Tables 4.2.6.8 and 6.1.1.4'
H H 0.0000 0.0000 'International Tables Vol C Tables 4.2.6.8 and 6.1.1.4'
B B 0.0013 0.0007 'International Tables Vol C Tables 4.2.6.8 and 6.1.1.4'
Cu Cu 0.3201 1.2651 'International Tables Vol C Tables 4.2.6.8 and 6.1.1.4'
F F 0.0171 0.0103 'International Tables Vol C Tables 4.2.6.8 and 6.1.1.4'
N N 0.0061 0.0033 'International Tables Vol C Tables 4.2.6.8 and 6.1.1.4'
O O 0.0106 0.0060 'International Tables Vol C Tables 4.2.6.8 and 6.1.1.4'

loop_
_geom_angle_atom_site_label_1
_geom_angle_atom_site_label_2
_geom_angle_atom_site_label_3
_geom_angle
N3 Cu1 N1 121.22(8)
N3 Cu1 N4 111.93(7)
N1 Cu1 N4 117.73(7)
N3 Cu1 O1 118.95(7)
N1 Cu1 O1 97.54(7)
N4 Cu1 O1 82.15(7)
N3 Cu1 N2 80.51(7)
N1 Cu1 N2 80.24(7)
N4 Cu1 N2 78.80(7)
O1 Cu1 N2 156.98(7)
N1 C1 C2 122.8(2)
N1 C1 H1 118.6
C2 C1 H1 118.6
C3 C2 C1 119.0(2)
C3 C2 H2 120.5
C1 C2 H2 120.5
C2 C3 C4 118.7(2)
C2 C3 H3 120.7
C4 C3 H3 120.7
C5 C4 C3 119.3(2)
C5 C4 H4 120.3
C3 C4 H4 120.3
N1 C5 C4 122.1(2)
N1 C5 C6 116.14(19)
C4 C5 C6 121.6(2)
N2 C6 C5 111.63(19)
N2 C6 H6A 109.3
C5 C6 H6A 109.3
N2 C6 H6B 109.3
C5 C6 H6B 109.3
H6A C6 H6B 108.0
N2 C7 C8 112.08(19)
N2 C7 H7A 109.2
C8 C7 H7A 109.2
N2 C7 H7B 109.2
C8 C7 H7B 109.2
H7A C7 H7B 107.9
N3 C8 C9 122.3(2)
N3 C8 C7 116.7(2)
C9 C8 C7 120.9(2)
C10 C9 C8 119.7(3)
C10 C9 H9 120.2
C8 C9 H9 120.2
C9 C10 C11 118.3(3)
C9 C10 H10 120.8
C11 C10 H10 120.8
C12 C11 C10 119.1(2)
C12 C11 H11 120.5
C10 C11 H11 120.5
N3 C12 C11 123.2(2)
N3 C12 H12 118.4
C11 C12 H12 118.4
N2 C13 C14 110.97(18)
N2 C13 H13A 109.4
C14 C13 H13A 109.4
N2 C13 H13B 109.4
C14 C13 H13B 109.4
H13A C13 H13B 108.0
N4 C14 C15 122.5(2)
N4 C14 C13 115.90(19)
C15 C14 C13 121.6(2)
C14 C15 C16 119.1(2)
C14 C15 H15 120.5
C16 C15 H15 120.5
C17 C16 C15 119.0(2)
C17 C16 H16 120.5
C15 C16 H16 120.5
C16 C17 C18 118.5(2)
C16 C17 H17 120.7
C18 C17 H17 120.7
N4 C18 C17 123.2(2)
N4 C18 N5 119.0(2)
C17 C18 N5 117.8(2)
O1 C19 N5 122.9(2)
O1 C19 C20 122.0(2)
N5 C19 C20 115.1(2)
C22 C20 C21 108.4(2)
C22 C20 C23 109.9(2)
C21 C20 C23 110.1(2)
C22 C20 C19 112.6(2)
C21 C20 C19 108.57(19)
C23 C20 C19 107.25(19)
C20 C21 H21A 109.5
C20 C21 H21B 109.5
H21A C21 H21B 109.5
C20 C21 H21C 109.5
H21A C21 H21C 109.5
H21B C21 H21C 109.5
C20 C22 H22A 109.5
C20 C22 H22B 109.5
H22A C22 H22B 109.5
C20 C22 H22C 109.5
H22A C22 H22C 109.5
H22B C22 H22C 109.5
C20 C23 H23A 109.5
C20 C23 H23B 109.5
H23A C23 H23B 109.5
C20 C23 H23C 109.5
H23A C23 H23C 109.5
H23B C23 H23C 109.5
C1 N1 C5 118.0(2)
C1 N1 Cu1 125.32(16)
C5 N1 Cu1 115.91(15)
C6 N2 C7 114.86(19)
C6 N2 C13 115.14(18)
C7 N2 C13 114.24(18)
C6 N2 Cu1 102.58(13)
C7 N2 Cu1 103.94(14)
C13 N2 Cu1 103.90(13)
C8 N3 C12 117.4(2)
C8 N3 Cu1 116.82(16)
C12 N3 Cu1 124.95(18)
C18 N4 C14 117.74(19)
C18 N4 Cu1 125.85(15)
C14 N4 Cu1 114.42(15)
C19 N5 C18 130.3(2)
C19 N5 H5 114.7(17)
C18 N5 H5 114.7(17)
C19 O1 Cu1 119.69(15)
C24 B1 C30 102.75(17)
C24 B1 C42 114.07(18)
C30 B1 C42 112.72(18)
C24 B1 C36 112.76(18)
C30 B1 C36 112.49(18)
C42 B1 C36 102.45(17)
C25 C24 C29 112.9(2)
C25 C24 B1 128.0(2)
C29 C24 B1 118.86(19)
F1 C25 C26 114.7(2)
F1 C25 C24 121.1(2)
C26 C25 C24 124.2(2)
F2 C26 C27 119.9(2)
F2 C26 C25 120.0(2)
C27 C26 C25 120.1(2)
F3 C27 C26 120.7(2)
F3 C27 C28 120.5(2)
C26 C27 C28 118.7(2)
F4 C28 C29 121.0(2)
F4 C28 C27 119.7(2)
C29 C28 C27 119.3(2)
F5 C29 C28 116.2(2)
F5 C29 C24 119.04(19)
C28 C29 C24 124.7(2)
C31 C30 C35 112.6(2)
C31 C30 B1 119.37(19)
C35 C30 B1 127.88(19)
F6 C31 C32 115.68(19)
F6 C31 C30 118.93(19)
C32 C31 C30 125.4(2)
F7 C32 C31 121.2(2)
F7 C32 C33 119.5(2)
C31 C32 C33 119.2(2)
F8 C33 C34 121.1(2)
F8 C33 C32 120.7(2)
C34 C33 C32 118.2(2)
F9 C34 C33 119.4(2)
F9 C34 C35 120.0(2)
C33 C34 C35 120.5(2)
F10 C35 C34 114.9(2)
F10 C35 C30 121.04(19)
C34 C35 C30 124.0(2)
C37 C36 C41 112.58(19)
C37 C36 B1 127.88(19)
C41 C36 B1 119.24(19)
F11 C37 C36 120.81(19)
F11 C37 C38 114.44(18)
C36 C37 C38 124.7(2)
F12 C38 C39 120.0(2)
F12 C38 C37 120.24(19)
C39 C38 C37 119.7(2)
F13 C39 C38 121.2(2)
F13 C39 C40 120.6(2)
C38 C39 C40 118.2(2)
F14 C40 C39 119.8(2)
F14 C40 C41 120.3(2)
C39 C40 C41 120.0(2)
F15 C41 C40 115.91(19)
F15 C41 C36 119.40(19)
C40 C41 C36 124.7(2)
C43 C42 C47 113.2(2)
C43 C42 B1 118.83(19)
C47 C42 B1 127.79(19)
F16 C43 C44 115.94(19)
F16 C43 C42 118.92(19)
C44 C43 C42 125.1(2)
F17 C44 C45 119.95(19)
F17 C44 C43 121.1(2)
C45 C44 C43 118.9(2)
F18 C45 C46 120.8(2)
F18 C45 C44 120.1(2)
C46 C45 C44 119.0(2)
F19 C46 C45 119.43(19)
F19 C46 C47 120.3(2)
C45 C46 C47 120.2(2)
F20 C47 C46 115.06(19)
F20 C47 C42 121.46(19)
C46 C47 C42 123.5(2)

loop_
_geom_bond_atom_site_label_1
_geom_bond_atom_site_label_2
_geom_bond_distance
Cu1 N3 2.005(2)
Cu1 N1 2.0222(19)
Cu1 N4 2.1189(19)
Cu1 O1 2.1902(17)
Cu1 N2 2.2807(19)
C1 N1 1.339(3)
C1 C2 1.382(3)
C1 H1 0.9500
C2 C3 1.376(4)
C2 H2 0.9500
C3 C4 1.385(3)
C3 H3 0.9500
C4 C5 1.380(3)
C4 H4 0.9500
C5 N1 1.345(3)
C5 C6 1.520(3)
C6 N2 1.454(3)
C6 H6A 0.9900
C6 H6B 0.9900
C7 N2 1.459(3)
C7 C8 1.522(3)
C7 H7A 0.9900
C7 H7B 0.9900
C8 N3 1.344(3)
C8 C9 1.382(3)
C9 C10 1.379(4)
C9 H9 0.9500
C10 C11 1.381(4)
C10 H10 0.9500
C11 C12 1.377(4)
C11 H11 0.9500
C12 N3 1.347(3)
C12 H12 0.9500
C13 N2 1.465(3)
C13 C14 1.513(3)
C13 H13A 0.9900
C13 H13B 0.9900
C14 N4 1.358(3)
C14 C15 1.378(3)
C15 C16 1.388(3)
C15 H15 0.9500
C16 C17 1.378(3)
C16 H16 0.9500
C17 C18 1.395(3)
C17 H17 0.9500
C18 N4 1.329(3)
C18 N5 1.411(3)
C19 O1 1.213(3)
C19 N5 1.383(3)
C19 C20 1.527(3)
C20 C22 1.519(3)
C20 C21 1.525(3)
C20 C23 1.526(3)
C21 H21A 0.9800
C21 H21B 0.9800
C21 H21C 0.9800
C22 H22A 0.9800
C22 H22B 0.9800
C22 H22C 0.9800
C23 H23A 0.9800
C23 H23B 0.9800
C23 H23C 0.9800
N5 H5 0.89(2)
B1 C24 1.656(3)
B1 C30 1.660(3)
B1 C42 1.660(3)
B1 C36 1.662(3)
C24 C25 1.383(3)
C24 C29 1.395(3)
C25 F1 1.364(3)
C25 C26 1.381(3)
C26 F2 1.357(3)
C26 C27 1.363(3)
C27 F3 1.346(3)
C27 C28 1.381(3)
C28 F4 1.350(3)
C28 C29 1.370(3)
C29 F5 1.353(3)
C30 C31 1.388(3)
C30 C35 1.394(3)
C31 F6 1.358(2)
C31 C32 1.375(3)
C32 F7 1.351(2)
C32 C33 1.380(3)
C33 F8 1.341(2)
C33 C34 1.373(3)
C34 F9 1.356(3)
C34 C35 1.376(3)
C35 F10 1.357(2)
C36 C37 1.379(3)
C36 C41 1.393(3)
C37 F11 1.358(2)
C37 C38 1.386(3)
C38 F12 1.345(3)
C38 C39 1.372(3)
C39 F13 1.344(2)
C39 C40 1.373(3)
C40 F14 1.356(2)
C40 C41 1.374(3)
C41 F15 1.359(2)
C42 C43 1.388(3)
C42 C47 1.392(3)
C43 F16 1.360(2)
C43 C44 1.378(3)
C44 F17 1.345(2)
C44 C45 1.375(3)
C45 F18 1.344(2)
C45 C46 1.369(3)
C46 F19 1.349(2)
C46 C47 1.386(3)
C47 F20 1.351(2)

loop_
_geom_torsion_atom_site_label_1
_geom_torsion_atom_site_label_2
_geom_torsion_atom_site_label_3
_geom_torsion_atom_site_label_4
_geom_torsion
N1 C1 C2 C3 0.2(4)
C1 C2 C3 C4 0.5(4)
C2 C3 C4 C5 -0.1(4)
C3 C4 C5 N1 -1.2(4)
C3 C4 C5 C6 175.6(2)
N1 C5 C6 N2 -38.0(3)
C4 C5 C6 N2 145.0(2)
N2 C7 C8 N3 -33.7(3)
N2 C7 C8 C9 148.8(2)
N3 C8 C9 C10 -0.6(4)
C7 C8 C9 C10 176.8(2)
C8 C9 C10 C11 -0.9(4)
C9 C10 C11 C12 1.1(4)
C10 C11 C12 N3 0.3(4)
N2 C13 C14 N4 -42.3(3)
N2 C13 C14 C15 138.9(2)
N4 C14 C15 C16 -1.2(3)
C13 C14 C15 C16 177.5(2)
C14 C15 C16 C17 0.4(3)
C15 C16 C17 C18 0.2(3)
C16 C17 C18 N4 0.1(3)
C16 C17 C18 N5 177.8(2)
O1 C19 C20 C22 -132.9(2)
N5 C19 C20 C22 49.0(3)
O1 C19 C20 C21 -12.9(3)
N5 C19 C20 C21 169.1(2)
O1 C19 C20 C23 106.1(3)
N5 C19 C20 C23 -72.0(3)
C2 C1 N1 C5 -1.4(3)
C2 C1 N1 Cu1 168.49(18)
C4 C5 N1 C1 1.9(3)
C6 C5 N1 C1 -175.1(2)
C4 C5 N1 Cu1 -168.93(17)
C6 C5 N1 Cu1 14.1(3)
N3 Cu1 N1 C1 123.60(19)
N4 Cu1 N1 C1 -92.10(19)
O1 Cu1 N1 C1 -7.0(2)
N2 Cu1 N1 C1 -163.8(2)
N3 Cu1 N1 C5 -66.37(18)
N4 Cu1 N1 C5 77.93(18)
O1 Cu1 N1 C5 163.00(16)
N2 Cu1 N1 C5 6.19(16)
C5 C6 N2 C7 149.74(19)
C5 C6 N2 C13 -74.4(2)
C5 C6 N2 Cu1 37.7(2)
C8 C7 N2 C6 -79.1(2)
C8 C7 N2 C13 144.7(2)
C8 C7 N2 Cu1 32.2(2)
C14 C13 N2 C6 152.48(19)
C14 C13 N2 C7 -71.4(2)
C14 C13 N2 Cu1 41.14(19)
N3 Cu1 N2 C6 99.69(14)
N1 Cu1 N2 C6 -24.51(14)
N4 Cu1 N2 C6 -145.53(15)
O1 Cu1 N2 C6 -110.82(19)
N3 Cu1 N2 C7 -20.26(14)
N1 Cu1 N2 C7 -144.45(15)
N4 Cu1 N2 C7 94.52(14)
O1 Cu1 N2 C7 129.23(17)
N3 Cu1 N2 C13 -140.07(14)
N1 Cu1 N2 C13 95.73(14)
N4 Cu1 N2 C13 -25.29(13)
O1 Cu1 N2 C13 9.4(2)
C9 C8 N3 C12 1.9(3)
C7 C8 N3 C12 -175.6(2)
C9 C8 N3 Cu1 -168.21(18)
C7 C8 N3 Cu1 14.3(3)
C11 C12 N3 C8 -1.8(3)
C11 C12 N3 Cu1 167.44(18)
N1 Cu1 N3 C8 76.11(18)
N4 Cu1 N3 C8 -70.05(18)
O1 Cu1 N3 C8 -163.18(15)
N2 Cu1 N3 C8 3.71(16)
N1 Cu1 N3 C12 -93.2(2)
N4 Cu1 N3 C12 120.67(19)
O1 Cu1 N3 C12 27.5(2)
N2 Cu1 N3 C12 -165.6(2)
C17 C18 N4 C14 -0.9(3)
N5 C18 N4 C14 -178.54(19)
C17 C18 N4 Cu1 162.06(17)
N5 C18 N4 Cu1 -15.5(3)
C15 C14 N4 C18 1.5(3)
C13 C14 N4 C18 -177.33(19)
C15 C14 N4 Cu1 -163.41(17)
C13 C14 N4 Cu1 17.8(2)
N3 Cu1 N4 C18 -83.92(18)
N1 Cu1 N4 C18 128.62(17)
O1 Cu1 N4 C18 34.19(17)
N2 Cu1 N4 C18 -158.80(18)
N3 Cu1 N4 C14 79.56(16)
N1 Cu1 N4 C14 -67.90(16)
O1 Cu1 N4 C14 -162.33(15)
N2 Cu1 N4 C14 4.68(14)
O1 C19 N5 C18 -5.3(4)
C20 C19 N5 C18 172.8(2)
N4 C18 N5 C19 -10.6(4)
C17 C18 N5 C19 171.7(2)
N5 C19 O1 Cu1 41.7(3)
C20 C19 O1 Cu1 -136.27(18)
N3 Cu1 O1 C19 63.8(2)
N1 Cu1 O1 C19 -164.03(18)
N4 Cu1 O1 C19 -46.93(18)
N2 Cu1 O1 C19 -81.3(2)
C30 B1 C24 C25 113.2(2)
C42 B1 C24 C25 -124.4(2)
C36 B1 C24 C25 -8.1(3)
C30 B1 C24 C29 -60.6(2)
C42 B1 C24 C29 61.7(3)
C36 B1 C24 C29 178.04(19)
C29 C24 C25 F1 176.80(19)
B1 C24 C25 F1 2.6(3)
C29 C24 C25 C26 -1.2(3)
B1 C24 C25 C26 -175.4(2)
F1 C25 C26 F2 0.9(3)
C24 C25 C26 F2 179.0(2)
F1 C25 C26 C27 -178.0(2)
C24 C25 C26 C27 0.2(3)
F2 C26 C27 F3 0.7(3)
C25 C26 C27 F3 179.6(2)
F2 C26 C27 C28 -178.1(2)
C25 C26 C27 C28 0.8(3)
F3 C27 C28 F4 0.6(3)
C26 C27 C28 F4 179.4(2)
F3 C27 C28 C29 -179.4(2)
C26 C27 C28 C29 -0.6(3)
F4 C28 C29 F5 -0.9(3)
C27 C28 C29 F5 179.1(2)
F4 C28 C29 C24 179.5(2)
C27 C28 C29 C24 -0.6(4)
C25 C24 C29 F5 -178.26(18)
B1 C24 C29 F5 -3.5(3)
C25 C24 C29 C28 1.4(3)
B1 C24 C29 C28 176.2(2)
C24 B1 C30 C31 -58.6(2)
C42 B1 C30 C31 178.16(19)
C36 B1 C30 C31 62.9(3)
C24 B1 C30 C35 116.0(2)
C42 B1 C30 C35 -7.2(3)
C36 B1 C30 C35 -122.5(2)
C35 C30 C31 F6 -179.69(18)
B1 C30 C31 F6 -4.3(3)
C35 C30 C31 C32 1.2(3)
B1 C30 C31 C32 176.6(2)
F6 C31 C32 F7 0.1(3)
C30 C31 C32 F7 179.2(2)
F6 C31 C32 C33 -178.38(19)
C30 C31 C32 C33 0.7(4)
F7 C32 C33 F8 -0.9(3)
C31 C32 C33 F8 177.6(2)
F7 C32 C33 C34 -179.9(2)
C31 C32 C33 C34 -1.5(4)
F8 C33 C34 F9 1.3(3)
C32 C33 C34 F9 -179.6(2)
F8 C33 C34 C35 -178.8(2)
C32 C33 C34 C35 0.2(4)
F9 C34 C35 F10 1.9(3)
C33 C34 C35 F10 -178.0(2)
F9 C34 C35 C30 -178.2(2)
C33 C34 C35 C30 2.0(4)
C31 C30 C35 F10 177.37(19)
B1 C30 C35 F10 2.5(3)
C31 C30 C35 C34 -2.6(3)
B1 C30 C35 C34 -177.5(2)
C24 B1 C36 C37 126.3(2)
C30 B1 C36 C37 10.7(3)
C42 B1 C36 C37 -110.6(2)
C24 B1 C36 C41 -60.4(3)
C30 B1 C36 C41 -176.06(19)
C42 B1 C36 C41 62.6(2)
C41 C36 C37 F11 -178.00(18)
B1 C36 C37 F11 -4.4(3)
C41 C36 C37 C38 0.4(3)
B1 C36 C37 C38 174.0(2)
F11 C37 C38 F12 0.9(3)
C36 C37 C38 F12 -177.6(2)
F11 C37 C38 C39 -179.76(19)
C36 C37 C38 C39 1.8(3)
F12 C38 C39 F13 -1.1(3)
C37 C38 C39 F13 179.48(19)
F12 C38 C39 C40 177.59(19)
C37 C38 C39 C40 -1.8(3)
F13 C39 C40 F14 -1.4(3)
C38 C39 C40 F14 179.86(19)
F13 C39 C40 C41 178.47(19)
C38 C39 C40 C41 -0.3(3)
F14 C40 C41 F15 2.1(3)
C39 C40 C41 F15 -177.77(19)
F14 C40 C41 C36 -177.5(2)
C39 C40 C41 C36 2.7(3)
C37 C36 C41 F15 177.82(18)
B1 C36 C41 F15 3.6(3)
C37 C36 C41 C40 -2.6(3)
B1 C36 C41 C40 -176.9(2)
C24 B1 C42 C43 179.51(18)
C30 B1 C42 C43 -63.8(3)
C36 B1 C42 C43 57.3(2)
C24 B1 C42 C47 4.8(3)
C30 B1 C42 C47 121.5(2)
C36 B1 C42 C47 -117.4(2)
C47 C42 C43 F16 -179.95(18)
B1 C42 C43 F16 4.6(3)
C47 C42 C43 C44 0.2(3)
B1 C42 C43 C44 -175.3(2)
F16 C43 C44 F17 -2.3(3)
C42 C43 C44 F17 177.56(19)
F16 C43 C44 C45 178.34(18)
C42 C43 C44 C45 -1.8(3)
F17 C44 C45 F18 -0.4(3)
C43 C44 C45 F18 178.96(19)
F17 C44 C45 C46 -178.28(19)
C43 C44 C45 C46 1.1(3)
F18 C45 C46 F19 1.3(3)
C44 C45 C46 F19 179.15(19)
F18 C45 C46 C47 -176.75(19)
C44 C45 C46 C47 1.1(3)
F19 C46 C47 F20 -2.7(3)
C45 C46 C47 F20 175.31(19)
F19 C46 C47 C42 179.10(19)
C45 C46 C47 C42 -2.9(3)
C43 C42 C47 F20 -175.93(18)
B1 C42 C47 F20 -1.0(3)
C43 C42 C47 C46 2.1(3)
B1 C42 C47 C46 177.1(2)
